data_7706934
loop_
_publ_author_name
'Vos\'ahlo, Petr'
'Schulz, Ji\<r\'i'
'C\'isa\<rov\'a, Ivana'
'\<St\<epni\<cka, Petr'

_publ_section_title
;
 Cyclopalladation of a ferrocene acylphosphine and the reactivity of the
 C-H activated products.
;
_journal_issue 18
_journal_name_full 'Dalton transactions (Cambridge, England : 2003)'
_journal_page_first 6232
_journal_page_last 6244
_journal_paper_doi 10.1039/d1dt00668a
_journal_volume 50
_journal_year 2021
_chemical_formula_moiety 'C41 H33 Cl Fe O P2 Pd, C7 H8'
_chemical_formula_sum 'C48 H41 Cl Fe O P2 Pd'
_chemical_formula_weight 893.45
_space_group_crystal_system monoclinic
_space_group_IT_number 14
_space_group_name_Hall '-P 2yn'
_space_group_name_H-M_alt 'P 1 21/n 1'
_atom_sites_solution_hydrogens geom
_atom_sites_solution_primary direct
_atom_sites_solution_secondary difmap
_audit_creation_method SHELXL-2017/1
_audit_update_record
;
2021-03-19 deposited with the CCDC.	2021-03-23 downloaded from the CCDC.
;
_cell_angle_alpha 90
_cell_angle_beta 106.8200(10)
_cell_angle_gamma 90
_cell_formula_units_Z 4
_cell_length_a 17.1059(7)
_cell_length_b 10.5682(4)
_cell_length_c 23.8749(8)
_cell_measurement_reflns_used 9864
_cell_measurement_temperature 150(2)
_cell_measurement_theta_max 29.97
_cell_measurement_theta_min 2.33
_cell_volume 4131.4(3)
_computing_cell_refinement 'SAINT V8.37A (Bruker AXS Inc., 2015)'
_computing_data_collection 'Bruker Instrument Service vV6.2.3'
_computing_data_reduction 'SAINT V8.37A (Bruker AXS Inc., 2015)'
_computing_molecular_graphics 'PLATON (Spek, 2017)'
_computing_publication_material 'PLATON (Spek, 2017)'
_computing_structure_refinement 'SHELXL-2017 (Sheldrick, 2017)'
_computing_structure_solution 'SHELXT 2014 (Sheldrick, 2014)'
_diffrn_ambient_temperature 150(2)
_diffrn_measured_fraction_theta_full 0.999
_diffrn_measured_fraction_theta_max 0.997
_diffrn_measurement_device_type 'Bruker D8 VENTURE Kappa Duo PHOTON 100 CMOS'
_diffrn_measurement_method '\f and \w scans'
_diffrn_radiation_monochromator 'Quazar Mo multilayer optic'
_diffrn_radiation_source 'I\mS micro-focus sealed tube'
_diffrn_radiation_type MoK\a
_diffrn_radiation_wavelength 0.71073
_diffrn_reflns_av_R_equivalents 0.0432
_diffrn_reflns_av_unetI/netI 0.0285
_diffrn_reflns_Laue_measured_fraction_full 0.999
_diffrn_reflns_Laue_measured_fraction_max 0.997
_diffrn_reflns_limit_h_max 23
_diffrn_reflns_limit_h_min -24
_diffrn_reflns_limit_k_max 14
_diffrn_reflns_limit_k_min -14
_diffrn_reflns_limit_l_max 33
_diffrn_reflns_limit_l_min -33
_diffrn_reflns_number 90024
_diffrn_reflns_point_group_measured_fraction_full 0.999
_diffrn_reflns_point_group_measured_fraction_max 0.997
_diffrn_reflns_theta_full 25.242
_diffrn_reflns_theta_max 30.038
_diffrn_reflns_theta_min 2.294
_exptl_absorpt_coefficient_mu 0.964
_exptl_absorpt_correction_T_max 0.93
_exptl_absorpt_correction_T_min 0.83
_exptl_absorpt_correction_type numerical
_exptl_absorpt_process_details 'SADABS-2016/2 - Bruker AXS'
_exptl_crystal_colour orange-red
_exptl_crystal_density_diffrn 1.436
_exptl_crystal_description prism
_exptl_crystal_F_000 1824
_exptl_crystal_size_max 0.17
_exptl_crystal_size_mid 0.10
_exptl_crystal_size_min 0.08
_refine_diff_density_max 0.408
_refine_diff_density_min -0.664
_refine_diff_density_rms 0.067
_refine_ls_extinction_method none
_refine_ls_goodness_of_fit_ref 1.016
_refine_ls_hydrogen_treatment constr
_refine_ls_matrix_type full
_refine_ls_number_parameters 424
_refine_ls_number_reflns 12066
_refine_ls_number_restraints 0
_refine_ls_restrained_S_all 1.016
_refine_ls_R_factor_all 0.0416
_refine_ls_R_factor_gt 0.0280
_refine_ls_shift/su_max 0.003
_refine_ls_shift/su_mean 0.000
_refine_ls_structure_factor_coef Fsqd
_refine_ls_weighting_details 'w=1/[\s^2^(Fo^2^)+(0.0262P)^2^+2.3417P] where P=(Fo^2^+2Fc^2^)/3'
_refine_ls_weighting_scheme calc
_refine_ls_wR_factor_gt 0.0586
_refine_ls_wR_factor_ref 0.0625
_reflns_Friedel_coverage 0.000
_reflns_number_gt 9912
_reflns_number_total 12066
_reflns_threshold_expression 'I > 2\s(I)'
_cod_data_source_file d1dt00668a3.cif
_cod_data_source_block pv173_sq
_cod_depositor_comments 'Adding full bibliography for 7706929--7706948.cif.'
_cod_original_sg_symbol_H-M 'P 21/n'
_cod_database_code 7706934
_shelx_shelxl_version_number 2017/1
_shelx_space_group_comment
;
The symmetry employed for this shelxl refinement is uniquely defined
by the following loop, which should always be used as a source of
symmetry information in preference to the above space-group names.
They are only intended as comments.
;
_shelx_estimated_absorpt_t_min 0.854
_shelx_estimated_absorpt_t_max 0.927

loop_
_space_group_symop_operation_xyz
'x, y, z'
'-x+1/2, y+1/2, -z+1/2'
'-x, -y, -z'
'x-1/2, -y-1/2, z-1/2'

loop_
_atom_site_label
_atom_site_type_symbol
_atom_site_fract_x
_atom_site_fract_y
_atom_site_fract_z
_atom_site_U_iso_or_equiv
_atom_site_adp_type
_atom_site_occupancy
_atom_site_site_symmetry_order
_atom_site_calc_flag
_atom_site_refinement_flags_posn
_atom_site_refinement_flags_adp
_atom_site_refinement_flags_occupancy
_atom_site_disorder_assembly
_atom_site_disorder_group
Pd1 Pd 0.36735(2) 0.69724(2) 0.59707(2) 0.01546(3) Uani 1 1 d . . . . .
Fe1 Fe 0.52770(2) 0.54303(2) 0.70517(2) 0.02105(5) Uani 1 1 d . . . . .
Cl1 Cl 0.34459(3) 0.84043(4) 0.51781(2) 0.03020(9) Uani 1 1 d . . . . .
P1 P 0.41754(2) 0.85375(4) 0.66364(2) 0.01897(8) Uani 1 1 d . . . . .
P2 P 0.28904(2) 0.53955(4) 0.53932(2) 0.01780(8) Uani 1 1 d . . . . .
O1 O 0.46944(8) 0.82621(13) 0.78319(5) 0.0326(3) Uani 1 1 d . . . . .
C1 C 0.43712(9) 0.63583(16) 0.72698(7) 0.0217(3) Uani 1 1 d . . . . .
C2 C 0.40557(9) 0.58460(15) 0.66814(6) 0.0196(3) Uani 1 1 d . . . . .
C3 C 0.41734(10) 0.45082(16) 0.67521(7) 0.0240(3) Uani 1 1 d . . . . .
H3 H 0.402145 0.390394 0.644502 0.029 Uiso 1 1 calc R U . . .
C4 C 0.45540(11) 0.42183(18) 0.73543(7) 0.0289(4) Uani 1 1 d . . . . .
H4 H 0.469603 0.339518 0.751060 0.035 Uiso 1 1 calc R U . . .
C5 C 0.46843(10) 0.53532(18) 0.76782(7) 0.0276(4) Uani 1 1 d . . . . .
H5 H 0.493136 0.543724 0.808749 0.033 Uiso 1 1 calc R U . . .
C6 C 0.62254(10) 0.66130(19) 0.70205(8) 0.0307(4) Uani 1 1 d . . . . .
H6 H 0.624529 0.750628 0.706702 0.037 Uiso 1 1 calc R U . . .
C7 C 0.59237(11) 0.5951(2) 0.64837(8) 0.0337(4) Uani 1 1 d . . . . .
H7 H 0.570578 0.632222 0.610837 0.040 Uiso 1 1 calc R U . . .
C8 C 0.60053(12) 0.4637(2) 0.66071(9) 0.0383(5) Uani 1 1 d . . . . .
H8 H 0.584868 0.397227 0.632909 0.046 Uiso 1 1 calc R U . . .
C9 C 0.63612(11) 0.4489(2) 0.72173(9) 0.0384(5) Uani 1 1 d . . . . .
H9 H 0.649041 0.370776 0.741972 0.046 Uiso 1 1 calc R U . . .
C10 C 0.64916(11) 0.5711(2) 0.74744(8) 0.0344(4) Uani 1 1 d . . . . .
H10 H 0.671733 0.589178 0.787893 0.041 Uiso 1 1 calc R U . . .
C11 C 0.44718(10) 0.77059(17) 0.73649(7) 0.0227(3) Uani 1 1 d . . . . .
C12 C 0.33997(10) 0.96241(16) 0.67293(7) 0.0240(3) Uani 1 1 d . . . . .
C13 C 0.27501(13) 0.9103(2) 0.68889(12) 0.0479(6) Uani 1 1 d . . . . .
H13 H 0.272676 0.821476 0.694378 0.057 Uiso 1 1 calc R U . . .
C14 C 0.21347(14) 0.9876(2) 0.69684(13) 0.0563(7) Uani 1 1 d . . . . .
H14 H 0.169785 0.951820 0.708625 0.068 Uiso 1 1 calc R U . . .
C15 C 0.21557(14) 1.1165(2) 0.68767(10) 0.0466(5) Uani 1 1 d . . . . .
H15 H 0.172536 1.169033 0.691829 0.056 Uiso 1 1 calc R U . . .
C16 C 0.27980(16) 1.1677(2) 0.67261(13) 0.0565(7) Uani 1 1 d . . . . .
H16 H 0.281981 1.256498 0.667055 0.068 Uiso 1 1 calc R U . . .
C17 C 0.34227(13) 1.09081(19) 0.66531(10) 0.0426(5) Uani 1 1 d . . . . .
H17 H 0.386842 1.127639 0.654973 0.051 Uiso 1 1 calc R U . . .
C18 C 0.50539(10) 0.94879(16) 0.66336(7) 0.0233(3) Uani 1 1 d . . . . .
C19 C 0.53535(11) 0.94354(18) 0.61519(8) 0.0291(4) Uani 1 1 d . . . . .
H19 H 0.510016 0.890030 0.583093 0.035 Uiso 1 1 calc R U . . .
C20 C 0.60262(12) 1.0168(2) 0.61394(9) 0.0397(5) Uani 1 1 d . . . . .
H20 H 0.622551 1.014123 0.580724 0.048 Uiso 1 1 calc R U . . .
C21 C 0.64023(12) 1.0932(2) 0.66074(10) 0.0442(5) Uani 1 1 d . . . . .
H21 H 0.685219 1.144624 0.659448 0.053 Uiso 1 1 calc R U . . .
C22 C 0.61243(14) 1.0947(2) 0.70946(10) 0.0469(5) Uani 1 1 d . . . . .
H22 H 0.640014 1.144679 0.742310 0.056 Uiso 1 1 calc R U . . .
C23 C 0.54476(13) 1.02434(19) 0.71117(9) 0.0373(4) Uani 1 1 d . . . . .
H23 H 0.525333 1.027506 0.744611 0.045 Uiso 1 1 calc R U . . .
C24 C 0.34531(11) 0.39786(16) 0.53145(7) 0.0254(3) Uani 1 1 d . . . . .
C25 C 0.31230(16) 0.27734(18) 0.52805(10) 0.0453(5) Uani 1 1 d . . . . .
H25 H 0.257805 0.265695 0.529391 0.054 Uiso 1 1 calc R U . . .
C26 C 0.3596(2) 0.1736(2) 0.52266(11) 0.0667(9) Uani 1 1 d . . . . .
H26 H 0.337512 0.090805 0.521093 0.080 Uiso 1 1 calc R U . . .
C27 C 0.4377(2) 0.1896(2) 0.51958(9) 0.0629(9) Uani 1 1 d . . . . .
H27 H 0.468924 0.117987 0.515060 0.076 Uiso 1 1 calc R U . . .
C28 C 0.47100(16) 0.3077(2) 0.52296(9) 0.0504(6) Uani 1 1 d . . . . .
H28 H 0.525304 0.318172 0.521010 0.060 Uiso 1 1 calc R U . . .
C29 C 0.42523(12) 0.41279(19) 0.52929(8) 0.0357(4) Uani 1 1 d . . . . .
H29 H 0.448608 0.494933 0.532135 0.043 Uiso 1 1 calc R U . . .
C30 C 0.20375(10) 0.48746(17) 0.56493(7) 0.0255(3) Uani 1 1 d . . . . .
C31 C 0.20417(10) 0.50800(18) 0.62264(7) 0.0276(4) Uani 1 1 d . . . . .
H31 H 0.249104 0.549897 0.648978 0.033 Uiso 1 1 calc R U . . .
C32 C 0.13907(12) 0.4674(2) 0.64177(8) 0.0406(5) Uani 1 1 d . . . . .
H32 H 0.139888 0.481094 0.681259 0.049 Uiso 1 1 calc R U . . .
C33 C 0.07312(14) 0.4072(3) 0.60377(10) 0.0555(7) Uani 1 1 d . . . . .
H33 H 0.028726 0.379791 0.617114 0.067 Uiso 1 1 calc R U . . .
C34 C 0.07180(14) 0.3871(3) 0.54639(10) 0.0611(8) Uani 1 1 d . . . . .
H34 H 0.026361 0.345910 0.520227 0.073 Uiso 1 1 calc R U . . .
C35 C 0.13659(13) 0.4267(2) 0.52683(8) 0.0449(6) Uani 1 1 d . . . . .
H35 H 0.135358 0.412483 0.487296 0.054 Uiso 1 1 calc R U . . .
C36 C 0.23747(10) 0.58607(16) 0.46421(7) 0.0226(3) Uani 1 1 d . . . . .
C37 C 0.17725(11) 0.67852(18) 0.45449(8) 0.0323(4) Uani 1 1 d . . . . .
H37 H 0.164235 0.716696 0.486694 0.039 Uiso 1 1 calc R U . . .
C38 C 0.13613(12) 0.7151(2) 0.39784(9) 0.0421(5) Uani 1 1 d . . . . .
H38 H 0.094433 0.777415 0.391308 0.050 Uiso 1 1 calc R U . . .
C39 C 0.15557(12) 0.6613(2) 0.35093(9) 0.0470(6) Uani 1 1 d . . . . .
H39 H 0.126963 0.686145 0.312172 0.056 Uiso 1 1 calc R U . . .
C40 C 0.21608(13) 0.5721(3) 0.36021(8) 0.0496(6) Uani 1 1 d . . . . .
H40 H 0.229985 0.536425 0.327845 0.059 Uiso 1 1 calc R U . . .
C41 C 0.25738(11) 0.5335(2) 0.41690(7) 0.0344(4) Uani 1 1 d . . . . .
H41 H 0.299092 0.471254 0.423109 0.041 Uiso 1 1 calc R U . . .

loop_
_atom_site_aniso_label
_atom_site_aniso_U_11
_atom_site_aniso_U_22
_atom_site_aniso_U_33
_atom_site_aniso_U_23
_atom_site_aniso_U_13
_atom_site_aniso_U_12
Pd1 0.01544(6) 0.01636(5) 0.01319(5) -0.00009(4) 0.00195(4) 0.00009(4)
Fe1 0.01675(11) 0.02695(12) 0.01747(10) 0.00192(9) 0.00180(8) 0.00264(9)
Cl1 0.0393(2) 0.02129(18) 0.02338(19) 0.00614(15) -0.00148(17) -0.00595(17)
P1 0.01784(19) 0.02185(19) 0.01690(17) -0.00426(15) 0.00450(15) -0.00059(15)
P2 0.01879(19) 0.01868(18) 0.01433(17) 0.00036(14) 0.00227(14) -0.00254(15)
O1 0.0322(7) 0.0457(8) 0.0177(5) -0.0100(5) 0.0036(5) 0.0013(6)
C1 0.0157(7) 0.0336(9) 0.0162(7) 0.0017(6) 0.0050(6) 0.0003(6)
C2 0.0146(7) 0.0259(8) 0.0171(7) 0.0035(6) 0.0026(6) 0.0001(6)
C3 0.0218(8) 0.0259(8) 0.0212(7) 0.0045(6) 0.0014(6) -0.0019(7)
C4 0.0257(9) 0.0327(9) 0.0251(8) 0.0122(7) 0.0024(7) -0.0003(7)
C5 0.0233(8) 0.0417(10) 0.0163(7) 0.0075(7) 0.0035(6) 0.0002(7)
C6 0.0182(8) 0.0367(10) 0.0384(10) 0.0003(8) 0.0098(7) 0.0007(7)
C7 0.0216(9) 0.0536(12) 0.0289(9) 0.0028(8) 0.0118(7) 0.0039(8)
C8 0.0274(10) 0.0467(12) 0.0420(11) -0.0126(9) 0.0118(8) 0.0066(9)
C9 0.0226(9) 0.0398(11) 0.0487(12) 0.0067(9) 0.0041(8) 0.0112(8)
C10 0.0175(8) 0.0487(12) 0.0319(9) 0.0004(8) -0.0009(7) 0.0013(8)
C11 0.0153(7) 0.0361(9) 0.0168(7) -0.0029(6) 0.0050(6) 0.0017(6)
C12 0.0222(8) 0.0277(8) 0.0227(7) -0.0051(7) 0.0072(6) 0.0029(7)
C13 0.0346(11) 0.0337(11) 0.0841(17) 0.0061(11) 0.0310(12) 0.0055(9)
C14 0.0385(12) 0.0512(14) 0.0926(19) 0.0125(13) 0.0401(13) 0.0114(11)
C15 0.0398(12) 0.0470(12) 0.0605(14) -0.0011(11) 0.0266(11) 0.0174(10)
C16 0.0558(15) 0.0297(11) 0.099(2) 0.0068(12) 0.0455(15) 0.0131(10)
C17 0.0386(11) 0.0314(10) 0.0671(14) 0.0065(10) 0.0303(11) 0.0073(9)
C18 0.0206(8) 0.0231(8) 0.0254(8) -0.0017(6) 0.0050(6) -0.0014(6)
C19 0.0234(9) 0.0360(10) 0.0275(8) 0.0008(7) 0.0065(7) -0.0023(7)
C20 0.0256(10) 0.0549(13) 0.0378(10) 0.0122(9) 0.0081(8) -0.0043(9)
C21 0.0233(10) 0.0451(12) 0.0558(13) 0.0163(10) -0.0018(9) -0.0101(9)
C22 0.0418(12) 0.0405(12) 0.0483(12) -0.0073(10) -0.0031(10) -0.0176(10)
C23 0.0388(11) 0.0376(11) 0.0342(10) -0.0098(8) 0.0086(8) -0.0099(9)
C24 0.0381(10) 0.0210(8) 0.0140(7) -0.0004(6) 0.0024(7) 0.0037(7)
C25 0.0718(16) 0.0228(9) 0.0422(11) -0.0040(8) 0.0180(11) -0.0046(10)
C26 0.129(3) 0.0201(10) 0.0527(15) -0.0019(10) 0.0293(17) 0.0113(13)
C27 0.117(3) 0.0419(13) 0.0261(10) 0.0029(9) 0.0153(13) 0.0476(15)
C28 0.0594(15) 0.0585(15) 0.0316(10) -0.0028(10) 0.0105(10) 0.0337(12)
C29 0.0390(11) 0.0333(10) 0.0323(9) -0.0052(8) 0.0065(8) 0.0111(8)
C30 0.0233(8) 0.0319(9) 0.0202(7) 0.0041(7) 0.0046(6) -0.0065(7)
C31 0.0210(8) 0.0388(10) 0.0213(8) 0.0040(7) 0.0032(6) -0.0012(7)
C32 0.0309(10) 0.0667(15) 0.0256(9) 0.0097(9) 0.0106(8) -0.0052(10)
C33 0.0329(11) 0.096(2) 0.0371(11) 0.0161(12) 0.0094(9) -0.0240(12)
C34 0.0412(13) 0.102(2) 0.0346(11) 0.0054(13) 0.0027(10) -0.0434(14)
C35 0.0402(12) 0.0696(15) 0.0222(9) 0.0005(9) 0.0047(8) -0.0291(11)
C36 0.0186(8) 0.0286(8) 0.0174(7) 0.0026(6) 0.0000(6) -0.0082(6)
C37 0.0292(9) 0.0333(10) 0.0280(9) 0.0029(7) -0.0017(7) -0.0002(8)
C38 0.0295(10) 0.0440(12) 0.0420(11) 0.0153(9) -0.0067(8) -0.0011(9)
C39 0.0283(10) 0.0797(17) 0.0246(9) 0.0212(10) -0.0055(8) -0.0128(10)
C40 0.0323(11) 0.0969(19) 0.0180(8) 0.0056(10) 0.0048(8) -0.0027(12)
C41 0.0239(9) 0.0585(13) 0.0196(8) 0.0017(8) 0.0047(7) 0.0006(8)

loop_
_atom_type_symbol
_atom_type_description
_atom_type_scat_dispersion_real
_atom_type_scat_dispersion_imag
_atom_type_scat_source
C C 0.0033 0.0016 'International Tables Vol C Tables 4.2.6.8 and 6.1.1.4'
H H 0.0000 0.0000 'International Tables Vol C Tables 4.2.6.8 and 6.1.1.4'
Cl Cl 0.1484 0.1585 'International Tables Vol C Tables 4.2.6.8 and 6.1.1.4'
Fe Fe 0.3463 0.8444 'International Tables Vol C Tables 4.2.6.8 and 6.1.1.4'
O O 0.0106 0.0060 'International Tables Vol C Tables 4.2.6.8 and 6.1.1.4'
P P 0.1023 0.0942 'International Tables Vol C Tables 4.2.6.8 and 6.1.1.4'
Pd Pd -0.9988 1.0072 'International Tables Vol C Tables 4.2.6.8 and 6.1.1.4'

loop_
_geom_angle_atom_site_label_1
_geom_angle_atom_site_label_2
_geom_angle_atom_site_label_3
_geom_angle
_geom_angle_site_symmetry_1
_geom_angle_site_symmetry_3
_geom_angle_publ_flag
C2 Pd1 P1 82.94(5) . . ?
C2 Pd1 P2 93.82(5) . . ?
P1 Pd1 P2 165.612(15) . . ?
C2 Pd1 Cl1 170.80(5) . . ?
P1 Pd1 Cl1 92.014(16) . . ?
P2 Pd1 Cl1 92.918(15) . . ?
C1 Fe1 C8 164.24(7) . . ?
C1 Fe1 C5 41.42(7) . . ?
C8 Fe1 C5 151.14(8) . . ?
C1 Fe1 C9 155.06(8) . . ?
C8 Fe1 C9 40.65(8) . . ?
C5 Fe1 C9 117.13(8) . . ?
C1 Fe1 C4 68.15(7) . . ?
C8 Fe1 C4 116.64(8) . . ?
C5 Fe1 C4 40.33(7) . . ?
C9 Fe1 C4 103.55(8) . . ?
C1 Fe1 C10 123.01(7) . . ?
C8 Fe1 C10 68.33(8) . . ?
C5 Fe1 C10 107.04(7) . . ?
C9 Fe1 C10 40.60(8) . . ?
C4 Fe1 C10 123.03(7) . . ?
C1 Fe1 C7 129.59(7) . . ?
C8 Fe1 C7 40.53(8) . . ?
C5 Fe1 C7 166.26(8) . . ?
C9 Fe1 C7 68.04(8) . . ?
C4 Fe1 C7 153.23(8) . . ?
C10 Fe1 C7 67.94(8) . . ?
C1 Fe1 C3 68.03(7) . . ?
C8 Fe1 C3 105.16(8) . . ?
C5 Fe1 C3 68.61(7) . . ?
C9 Fe1 C3 121.81(8) . . ?
C4 Fe1 C3 40.69(6) . . ?
C10 Fe1 C3 159.24(7) . . ?
C7 Fe1 C3 120.73(7) . . ?
C1 Fe1 C2 41.67(6) . . ?
C8 Fe1 C2 124.03(7) . . ?
C5 Fe1 C2 70.50(6) . . ?
C9 Fe1 C2 159.48(8) . . ?
C4 Fe1 C2 69.24(6) . . ?
C10 Fe1 C2 159.09(8) . . ?
C7 Fe1 C2 109.32(7) . . ?
C3 Fe1 C2 40.59(6) . . ?
C1 Fe1 C6 112.55(7) . . ?
C8 Fe1 C6 67.98(8) . . ?
C5 Fe1 C6 127.84(8) . . ?
C9 Fe1 C6 67.83(8) . . ?
C4 Fe1 C6 161.80(7) . . ?
C10 Fe1 C6 40.21(8) . . ?
C7 Fe1 C6 40.27(8) . . ?
C3 Fe1 C6 157.48(7) . . ?
C2 Fe1 C6 124.27(7) . . ?
C18 P1 C12 106.64(8) . . ?
C18 P1 C11 105.11(7) . . ?
C12 P1 C11 101.15(7) . . ?
C18 P1 Pd1 123.04(5) . . ?
C12 P1 Pd1 113.72(6) . . ?
C11 P1 Pd1 104.57(6) . . ?
C24 P2 C36 103.90(8) . . ?
C24 P2 C30 106.56(8) . . ?
C36 P2 C30 101.83(7) . . ?
C24 P2 Pd1 114.84(6) . . ?
C36 P2 Pd1 114.97(5) . . ?
C30 P2 Pd1 113.42(6) . . ?
C5 C1 C11 128.19(15) . . ?
C5 C1 C2 109.95(15) . . ?
C11 C1 C2 120.82(14) . . ?
C5 C1 Fe1 69.74(9) . . ?
C11 C1 Fe1 116.92(11) . . ?
C2 C1 Fe1 70.69(9) . . ?
C3 C2 C1 104.68(13) . . ?
C3 C2 Pd1 132.95(12) . . ?
C1 C2 Pd1 122.06(12) . . ?
C3 C2 Fe1 69.47(9) . . ?
C1 C2 Fe1 67.64(8) . . ?
Pd1 C2 Fe1 121.74(7) . . ?
C4 C3 C2 109.75(15) . . ?
C4 C3 Fe1 69.34(10) . . ?
C2 C3 Fe1 69.95(9) . . ?
C4 C3 H3 125.1 . . ?
C2 C3 H3 125.1 . . ?
Fe1 C3 H3 127.2 . . ?
C5 C4 C3 108.85(15) . . ?
C5 C4 Fe1 69.28(10) . . ?
C3 C4 Fe1 69.98(9) . . ?
C5 C4 H4 125.6 . . ?
C3 C4 H4 125.6 . . ?
Fe1 C4 H4 126.8 . . ?
C4 C5 C1 106.75(14) . . ?
C4 C5 Fe1 70.39(10) . . ?
C1 C5 Fe1 68.84(9) . . ?
C4 C5 H5 126.6 . . ?
C1 C5 H5 126.6 . . ?
Fe1 C5 H5 125.7 . . ?
C10 C6 C7 108.15(18) . . ?
C10 C6 Fe1 69.34(11) . . ?
C7 C6 Fe1 69.53(11) . . ?
C10 C6 H6 125.9 . . ?
C7 C6 H6 125.9 . . ?
Fe1 C6 H6 126.8 . . ?
C8 C7 C6 107.87(17) . . ?
C8 C7 Fe1 68.94(11) . . ?
C6 C7 Fe1 70.19(10) . . ?
C8 C7 H7 126.1 . . ?
C6 C7 H7 126.1 . . ?
Fe1 C7 H7 126.4 . . ?
C9 C8 C7 107.99(18) . . ?
C9 C8 Fe1 69.80(11) . . ?
C7 C8 Fe1 70.54(10) . . ?
C9 C8 H8 126.0 . . ?
C7 C8 H8 126.0 . . ?
Fe1 C8 H8 125.2 . . ?
C8 C9 C10 108.16(18) . . ?
C8 C9 Fe1 69.56(11) . . ?
C10 C9 Fe1 70.16(11) . . ?
C8 C9 H9 125.9 . . ?
C10 C9 H9 125.9 . . ?
Fe1 C9 H9 125.9 . . ?
C6 C10 C9 107.82(17) . . ?
C6 C10 Fe1 70.45(10) . . ?
C9 C10 Fe1 69.25(11) . . ?
C6 C10 H10 126.1 . . ?
C9 C10 H10 126.1 . . ?
Fe1 C10 H10 125.8 . . ?
O1 C11 C1 127.61(16) . . ?
O1 C11 P1 123.29(14) . . ?
C1 C11 P1 109.09(11) . . ?
C17 C12 C13 119.01(17) . . ?
C17 C12 P1 124.02(14) . . ?
C13 C12 P1 116.96(14) . . ?
C14 C13 C12 120.2(2) . . ?
C14 C13 H13 119.9 . . ?
C12 C13 H13 119.9 . . ?
C15 C14 C13 120.2(2) . . ?
C15 C14 H14 119.9 . . ?
C13 C14 H14 119.9 . . ?
C16 C15 C14 119.55(19) . . ?
C16 C15 H15 120.2 . . ?
C14 C15 H15 120.2 . . ?
C15 C16 C17 120.5(2) . . ?
C15 C16 H16 119.8 . . ?
C17 C16 H16 119.8 . . ?
C12 C17 C16 120.54(19) . . ?
C12 C17 H17 119.7 . . ?
C16 C17 H17 119.7 . . ?
C19 C18 C23 119.58(16) . . ?
C19 C18 P1 119.13(13) . . ?
C23 C18 P1 121.27(13) . . ?
C18 C19 C20 119.99(18) . . ?
C18 C19 H19 120.0 . . ?
C20 C19 H19 120.0 . . ?
C21 C20 C19 120.18(19) . . ?
C21 C20 H20 119.9 . . ?
C19 C20 H20 119.9 . . ?
C20 C21 C22 119.82(19) . . ?
C20 C21 H21 120.1 . . ?
C22 C21 H21 120.1 . . ?
C21 C22 C23 120.9(2) . . ?
C21 C22 H22 119.5 . . ?
C23 C22 H22 119.5 . . ?
C22 C23 C18 119.47(19) . . ?
C22 C23 H23 120.3 . . ?
C18 C23 H23 120.3 . . ?
C25 C24 C29 119.33(18) . . ?
C25 C24 P2 122.94(16) . . ?
C29 C24 P2 117.73(14) . . ?
C24 C25 C26 119.4(2) . . ?
C24 C25 H25 120.3 . . ?
C26 C25 H25 120.3 . . ?
C27 C26 C25 120.7(2) . . ?
C27 C26 H26 119.6 . . ?
C25 C26 H26 119.6 . . ?
C28 C27 C26 120.4(2) . . ?
C28 C27 H27 119.8 . . ?
C26 C27 H27 119.8 . . ?
C27 C28 C29 119.9(2) . . ?
C27 C28 H28 120.1 . . ?
C29 C28 H28 120.1 . . ?
C24 C29 C28 120.2(2) . . ?
C24 C29 H29 119.9 . . ?
C28 C29 H29 119.9 . . ?
C31 C30 C35 118.89(16) . . ?
C31 C30 P2 120.62(13) . . ?
C35 C30 P2 120.49(13) . . ?
C32 C31 C30 120.15(17) . . ?
C32 C31 H31 119.9 . . ?
C30 C31 H31 119.9 . . ?
C33 C32 C31 120.45(18) . . ?
C33 C32 H32 119.8 . . ?
C31 C32 H32 119.8 . . ?
C34 C33 C32 119.92(19) . . ?
C34 C33 H33 120.0 . . ?
C32 C33 H33 120.0 . . ?
C33 C34 C35 120.2(2) . . ?
C33 C34 H34 119.9 . . ?
C35 C34 H34 119.9 . . ?
C34 C35 C30 120.41(18) . . ?
C34 C35 H35 119.8 . . ?
C30 C35 H35 119.8 . . ?
C41 C36 C37 119.38(16) . . ?
C41 C36 P2 122.03(14) . . ?
C37 C36 P2 118.58(13) . . ?
C38 C37 C36 120.07(19) . . ?
C38 C37 H37 120.0 . . ?
C36 C37 H37 120.0 . . ?
C39 C38 C37 120.2(2) . . ?
C39 C38 H38 119.9 . . ?
C37 C38 H38 119.9 . . ?
C40 C39 C38 120.03(18) . . ?
C40 C39 H39 120.0 . . ?
C38 C39 H39 120.0 . . ?
C39 C40 C41 120.4(2) . . ?
C39 C40 H40 119.8 . . ?
C41 C40 H40 119.8 . . ?
C36 C41 C40 119.89(19) . . ?
C36 C41 H41 120.1 . . ?
C40 C41 H41 120.1 . . ?

loop_
_geom_bond_atom_site_label_1
_geom_bond_atom_site_label_2
_geom_bond_distance
_geom_bond_site_symmetry_2
_geom_bond_publ_flag
Pd1 C2 2.0203(15) . ?
Pd1 P1 2.2823(4) . ?
Pd1 P2 2.3247(4) . ?
Pd1 Cl1 2.3656(4) . ?
Fe1 C1 2.0249(16) . ?
Fe1 C8 2.0367(18) . ?
Fe1 C5 2.0369(16) . ?
Fe1 C9 2.0398(18) . ?
Fe1 C4 2.0515(17) . ?
Fe1 C10 2.0518(18) . ?
Fe1 C7 2.0578(18) . ?
Fe1 C3 2.0600(17) . ?
Fe1 C2 2.0664(15) . ?
Fe1 C6 2.0665(18) . ?
P1 C18 1.8092(17) . ?
P1 C12 1.8163(17) . ?
P1 C11 1.8827(17) . ?
P2 C24 1.8190(17) . ?
P2 C36 1.8222(16) . ?
P2 C30 1.8225(17) . ?
O1 C11 1.2197(19) . ?
C1 C5 1.436(2) . ?
C1 C11 1.445(2) . ?
C1 C2 1.456(2) . ?
C2 C3 1.431(2) . ?
C3 C4 1.429(2) . ?
C3 H3 0.9500 . ?
C4 C5 1.409(3) . ?
C4 H4 0.9500 . ?
C5 H5 0.9500 . ?
C6 C10 1.416(3) . ?
C6 C7 1.420(3) . ?
C6 H6 0.9500 . ?
C7 C8 1.418(3) . ?
C7 H7 0.9500 . ?
C8 C9 1.416(3) . ?
C8 H8 0.9500 . ?
C9 C10 1.420(3) . ?
C9 H9 0.9500 . ?
C10 H10 0.9500 . ?
C12 C17 1.371(3) . ?
C12 C13 1.389(3) . ?
C13 C14 1.389(3) . ?
C13 H13 0.9500 . ?
C14 C15 1.381(3) . ?
C14 H14 0.9500 . ?
C15 C16 1.363(3) . ?
C15 H15 0.9500 . ?
C16 C17 1.393(3) . ?
C16 H16 0.9500 . ?
C17 H17 0.9500 . ?
C18 C19 1.389(2) . ?
C18 C23 1.396(2) . ?
C19 C20 1.395(3) . ?
C19 H19 0.9500 . ?
C20 C21 1.377(3) . ?
C20 H20 0.9500 . ?
C21 C22 1.378(3) . ?
C21 H21 0.9500 . ?
C22 C23 1.387(3) . ?
C22 H22 0.9500 . ?
C23 H23 0.9500 . ?
C24 C25 1.386(3) . ?
C24 C29 1.392(3) . ?
C25 C26 1.390(3) . ?
C25 H25 0.9500 . ?
C26 C27 1.370(4) . ?
C26 H26 0.9500 . ?
C27 C28 1.364(4) . ?
C27 H27 0.9500 . ?
C28 C29 1.392(3) . ?
C28 H28 0.9500 . ?
C29 H29 0.9500 . ?
C30 C31 1.393(2) . ?
C30 C35 1.398(2) . ?
C31 C32 1.388(2) . ?
C31 H31 0.9500 . ?
C32 C33 1.381(3) . ?
C32 H32 0.9500 . ?
C33 C34 1.380(3) . ?
C33 H33 0.9500 . ?
C34 C35 1.386(3) . ?
C34 H34 0.9500 . ?
C35 H35 0.9500 . ?
C36 C41 1.387(2) . ?
C36 C37 1.390(3) . ?
C37 C38 1.387(3) . ?
C37 H37 0.9500 . ?
C38 C39 1.380(3) . ?
C38 H38 0.9500 . ?
C39 C40 1.370(3) . ?
C39 H39 0.9500 . ?
C40 C41 1.395(3) . ?
C40 H40 0.9500 . ?
C41 H41 0.9500 . ?
